data_7006615
loop_
_publ_author_name
'Kays N\'ee Coombs, Deborah L'
'Rossin, Andrea'
'Day, Joanne K.'
'Ooi, Li-Ling'
'Aldridge, Simon'

_publ_section_title
;
 Synthetic and reaction chemistry of heteroatom stabilized boryl and
 cationic borylene complexes.
;
_journal_issue 2
_journal_name_full 'Dalton transactions (Cambridge, England : 2003)'
_journal_page_first 399
_journal_page_last 410
_journal_paper_doi 10.1039/b512275a
_journal_year 2006
_chemical_formula_moiety 'C16 H16 B1 Cl1 Fe O3'
_chemical_formula_sum 'C16 H16 B Cl Fe O3'
_chemical_formula_weight 358.40
_chemical_name_common sa0405
_chemical_name_systematic
;
?
;
_space_group_IT_number 2
_symmetry_cell_setting triclinic
_symmetry_space_group_name_Hall '-P 1'
_symmetry_space_group_name_H-M 'P -1'
_atom_sites_solution_hydrogens geom
_atom_sites_solution_primary direct
_atom_sites_solution_secondary difmap
_audit_creation_method SHELXL-97
_cell_angle_alpha 81.631(2)
_cell_angle_beta 81.424(2)
_cell_angle_gamma 75.958(2)
_cell_formula_units_Z 2
_cell_length_a 7.8325(3)
_cell_length_b 8.0671(3)
_cell_length_c 13.6886(6)
_cell_measurement_reflns_used 13545
_cell_measurement_temperature 180(2)
_cell_measurement_theta_max 27.485
_cell_measurement_theta_min 2.91
_cell_volume 824.28(6)
_computing_cell_refinement 'HKL Scalepack (Otwinowski & Minor 1997)'
_computing_data_collection 'Collect (Nonius BV, 1997-2000)'
_computing_data_reduction 'HKL Denzo and Scalepack (Otwinowski & Minor 1997)'
_computing_molecular_graphics 'Ortep-3 for Windows (Farrugia, 1997)'
_computing_publication_material 'WinGX publication routines (Farrugia, 1999)'
_computing_structure_refinement 'SHELXL-97 (Sheldrick, 1997)'
_computing_structure_solution 'Dirdif-99 (Beurskens et al., 1999)'
_diffrn_ambient_temperature 180(2)
_diffrn_measured_fraction_theta_full 0.974
_diffrn_measured_fraction_theta_max 0.974
_diffrn_measurement_device_type KappaCCD
_diffrn_measurement_method CCD
_diffrn_radiation_monochromator graphite
_diffrn_radiation_source 'fine-focus sealed tube'
_diffrn_radiation_type MoK\a
_diffrn_radiation_wavelength 0.71073
_diffrn_reflns_av_R_equivalents 0.0678
_diffrn_reflns_av_sigmaI/netI 0.0783
_diffrn_reflns_limit_h_max 10
_diffrn_reflns_limit_h_min -9
_diffrn_reflns_limit_k_max 10
_diffrn_reflns_limit_k_min -10
_diffrn_reflns_limit_l_max 17
_diffrn_reflns_limit_l_min -16
_diffrn_reflns_number 13020
_diffrn_reflns_theta_full 27.49
_diffrn_reflns_theta_max 27.49
_diffrn_reflns_theta_min 2.93
_exptl_absorpt_coefficient_mu 1.084
_exptl_absorpt_correction_T_max 0.9478
_exptl_absorpt_correction_T_min 0.7887
_exptl_absorpt_correction_type multi-scan
_exptl_absorpt_process_details 'SORTAV (Blessing, 1995)'
_exptl_crystal_colour colourless
_exptl_crystal_density_diffrn 1.444
_exptl_crystal_density_method 'not measured'
_exptl_crystal_description plate
_exptl_crystal_F_000 368
_exptl_crystal_size_max 0.23
_exptl_crystal_size_mid 0.23
_exptl_crystal_size_min 0.05
_refine_diff_density_max 0.518
_refine_diff_density_min -0.588
_refine_diff_density_rms 0.194
_refine_ls_extinction_method none
_refine_ls_goodness_of_fit_ref 1.160
_refine_ls_hydrogen_treatment constr
_refine_ls_matrix_type full
_refine_ls_number_parameters 202
_refine_ls_number_reflns 3685
_refine_ls_number_restraints 0
_refine_ls_restrained_S_all 1.160
_refine_ls_R_factor_all 0.0913
_refine_ls_R_factor_gt 0.0516
_refine_ls_shift/su_max 0.008
_refine_ls_shift/su_mean 0.000
_refine_ls_structure_factor_coef Fsqd
_refine_ls_weighting_details 'calc w=1/[\s^2^(Fo^2^)+(0.0588P)^2^+0.0432P] where P=(Fo^2^+2Fc^2^)/3'
_refine_ls_weighting_scheme calc
_refine_ls_wR_factor_gt 0.1113
_refine_ls_wR_factor_ref 0.1359
_reflns_number_gt 2614
_reflns_number_total 3685
_reflns_threshold_expression >2sigma(I)
_cod_data_source_file b512275a.txt
_cod_data_source_block sa0405
_cod_original_cell_volume 824.29(6)
_cod_original_formula_sum 'C16 H16 B1 Cl1 Fe O3'
_cod_database_code 7006615

loop_
_symmetry_equiv_pos_as_xyz
'x, y, z'
'-x, -y, -z'

loop_
_atom_site_label
_atom_site_type_symbol
_atom_site_fract_x
_atom_site_fract_y
_atom_site_fract_z
_atom_site_U_iso_or_equiv
_atom_site_adp_type
_atom_site_occupancy
_atom_site_symmetry_multiplicity
_atom_site_calc_flag
_atom_site_refinement_flags
_atom_site_disorder_assembly
_atom_site_disorder_group
C1 C 0.0496(5) -0.4373(4) 0.1178(2) 0.0357(8) Uani 1 1 d . . .
C2 C 0.3403(5) -0.6728(5) 0.0885(3) 0.0408(9) Uani 1 1 d . . .
C3 C 0.4293(5) -0.5755(5) 0.2762(3) 0.0430(9) Uani 1 1 d . . .
H3 H 0.5005 -0.6854 0.2954 0.052 Uiso 1 1 calc R . .
C4 C 0.2618(5) -0.5010(5) 0.3238(3) 0.0416(9) Uani 1 1 d . . .
H4 H 0.2005 -0.5508 0.3814 0.050 Uiso 1 1 calc R . .
C5 C 0.2013(5) -0.3384(4) 0.2703(3) 0.0416(9) Uani 1 1 d . . .
H5 H 0.0912 -0.2604 0.2850 0.050 Uiso 1 1 calc R . .
C6 C 0.3343(6) -0.3126(5) 0.1905(3) 0.0490(10) Uani 1 1 d . . .
H6 H 0.3298 -0.2139 0.1428 0.059 Uiso 1 1 calc R . .
C7 C 0.4722(5) -0.4584(5) 0.1950(3) 0.0495(10) Uani 1 1 d . . .
H7 H 0.5785 -0.4760 0.1504 0.059 Uiso 1 1 calc R . .
C8 C -0.1401(4) -0.8425(4) 0.2861(2) 0.0307(7) Uani 1 1 d . . .
C9 C -0.1813(4) -0.9340(4) 0.2181(2) 0.0347(8) Uani 1 1 d . . .
C10 C -0.2646(4) -1.0672(4) 0.2549(3) 0.0376(8) Uani 1 1 d . . .
H10 H -0.2941 -1.1314 0.2095 0.045 Uiso 1 1 calc R . .
C11 C -0.3066(4) -1.1098(4) 0.3567(3) 0.0363(8) Uani 1 1 d . . .
C12 C -0.2673(4) -1.0101(4) 0.4215(3) 0.0360(8) Uani 1 1 d . . .
H12 H -0.2981 -1.0352 0.4909 0.043 Uiso 1 1 calc R . .
C13 C -0.1842(4) -0.8747(4) 0.3878(2) 0.0330(8) Uani 1 1 d . . .
C14 C -0.1332(5) -0.8911(5) 0.1081(3) 0.0513(10) Uani 1 1 d . . .
H14A H -0.1897 -0.7710 0.0880 0.077 Uiso 1 1 calc R . .
H14B H -0.1744 -0.9667 0.0714 0.077 Uiso 1 1 calc R . .
H14C H -0.0042 -0.9076 0.0933 0.077 Uiso 1 1 calc R . .
C15 C -0.3920(5) -1.2598(5) 0.3944(3) 0.0506(10) Uani 1 1 d . . .
H15A H -0.4089 -1.2729 0.4673 0.076 Uiso 1 1 calc R . .
H15B H -0.3152 -1.3651 0.3710 0.076 Uiso 1 1 calc R . .
H15C H -0.5071 -1.2385 0.3694 0.076 Uiso 1 1 calc R . .
C16 C -0.1431(5) -0.7690(5) 0.4603(3) 0.0427(9) Uani 1 1 d . . .
H16A H -0.0146 -0.7812 0.4553 0.064 Uiso 1 1 calc R . .
H16B H -0.1874 -0.8096 0.5281 0.064 Uiso 1 1 calc R . .
H16C H -0.2007 -0.6477 0.4445 0.064 Uiso 1 1 calc R . .
B1 B 0.1193(5) -0.7177(5) 0.2386(3) 0.0291(8) Uani 1 1 d . . .
Cl1 Cl 0.25061(11) -0.92238(10) 0.28790(7) 0.0420(3) Uani 1 1 d . . .
Fe1 Fe 0.23920(6) -0.53192(6) 0.17766(3) 0.03072(18) Uani 1 1 d . . .
O1 O -0.0771(4) -0.3746(3) 0.08167(19) 0.0491(7) Uani 1 1 d . . .
O2 O 0.4086(4) -0.7678(4) 0.0328(2) 0.0612(8) Uani 1 1 d . . .
O3 O -0.0574(3) -0.7053(3) 0.24893(16) 0.0341(5) Uani 1 1 d . . .

loop_
_atom_site_aniso_label
_atom_site_aniso_U_11
_atom_site_aniso_U_22
_atom_site_aniso_U_33
_atom_site_aniso_U_23
_atom_site_aniso_U_13
_atom_site_aniso_U_12
C1 0.047(2) 0.0286(18) 0.0323(18) -0.0033(14) -0.0043(17) -0.0094(17)
C2 0.038(2) 0.043(2) 0.041(2) -0.0021(18) -0.0089(17) -0.0081(18)
C3 0.034(2) 0.041(2) 0.058(2) -0.0139(19) -0.0205(18) -0.0029(17)
C4 0.043(2) 0.048(2) 0.038(2) -0.0096(17) -0.0132(17) -0.0118(19)
C5 0.042(2) 0.035(2) 0.052(2) -0.0171(17) -0.0145(18) -0.0027(17)
C6 0.058(3) 0.039(2) 0.058(2) -0.0068(18) -0.009(2) -0.024(2)
C7 0.034(2) 0.056(3) 0.065(3) -0.020(2) -0.0018(19) -0.018(2)
C8 0.0199(16) 0.0307(17) 0.0384(19) 0.0008(15) -0.0046(14) -0.0021(14)
C9 0.0243(17) 0.042(2) 0.0366(18) -0.0080(16) -0.0039(14) -0.0037(16)
C10 0.0313(19) 0.041(2) 0.043(2) -0.0127(16) -0.0096(16) -0.0049(16)
C11 0.0238(18) 0.0317(18) 0.052(2) -0.0027(16) -0.0070(16) -0.0027(15)
C12 0.0294(19) 0.041(2) 0.0340(18) 0.0038(16) -0.0070(15) -0.0042(16)
C13 0.0263(18) 0.0325(18) 0.0390(19) -0.0031(15) -0.0073(15) -0.0027(15)
C14 0.052(2) 0.067(3) 0.035(2) -0.0095(18) 0.0028(18) -0.015(2)
C15 0.050(2) 0.036(2) 0.066(3) 0.0030(19) -0.013(2) -0.0124(19)
C16 0.045(2) 0.045(2) 0.039(2) -0.0046(16) -0.0067(17) -0.0111(19)
B1 0.030(2) 0.029(2) 0.0269(19) -0.0066(15) -0.0054(15) -0.0017(16)
Cl1 0.0322(5) 0.0295(5) 0.0601(6) 0.0037(4) -0.0094(4) -0.0019(4)
Fe1 0.0309(3) 0.0293(3) 0.0328(3) -0.0049(2) -0.0049(2) -0.0068(2)
O1 0.0493(17) 0.0486(16) 0.0487(15) -0.0047(12) -0.0232(13) 0.0004(14)
O2 0.0613(19) 0.0676(19) 0.0503(17) -0.0277(15) 0.0023(15) 0.0006(16)
O3 0.0273(12) 0.0321(13) 0.0410(13) 0.0025(10) -0.0050(10) -0.0067(10)

loop_
_atom_type_symbol
_atom_type_description
_atom_type_scat_dispersion_real
_atom_type_scat_dispersion_imag
_atom_type_scat_source
C C 0.0033 0.0016 'International Tables Vol C Tables 4.2.6.8 and 6.1.1.4'
H H 0.0000 0.0000 'International Tables Vol C Tables 4.2.6.8 and 6.1.1.4'
B B 0.0013 0.0007 'International Tables Vol C Tables 4.2.6.8 and 6.1.1.4'
Cl Cl 0.1484 0.1585 'International Tables Vol C Tables 4.2.6.8 and 6.1.1.4'
Fe Fe 0.3463 0.8444 'International Tables Vol C Tables 4.2.6.8 and 6.1.1.4'
O O 0.0106 0.0060 'International Tables Vol C Tables 4.2.6.8 and 6.1.1.4'

loop_
_geom_angle_atom_site_label_1
_geom_angle_atom_site_label_2
_geom_angle_atom_site_label_3
_geom_angle
_geom_angle_site_symmetry_1
_geom_angle_site_symmetry_3
_geom_angle_publ_flag
O1 C1 Fe1 177.8(3) . . ?
O2 C2 Fe1 177.8(3) . . ?
C7 C3 C4 107.8(3) . . ?
C7 C3 Fe1 71.1(2) . . ?
C4 C3 Fe1 70.31(19) . . ?
C7 C3 H3 126.1 . . ?
C4 C3 H3 126.1 . . ?
Fe1 C3 H3 124.2 . . ?
C3 C4 C5 107.6(3) . . ?
C3 C4 Fe1 70.3(2) . . ?
C5 C4 Fe1 70.25(19) . . ?
C3 C4 H4 126.2 . . ?
C5 C4 H4 126.2 . . ?
Fe1 C4 H4 124.9 . . ?
C4 C5 C6 107.9(3) . . ?
C4 C5 Fe1 70.17(19) . . ?
C6 C5 Fe1 71.3(2) . . ?
C4 C5 H5 126.0 . . ?
C6 C5 H5 126.0 . . ?
Fe1 C5 H5 124.1 . . ?
C7 C6 C5 107.4(3) . . ?
C7 C6 Fe1 70.3(2) . . ?
C5 C6 Fe1 69.23(19) . . ?
C7 C6 H6 126.3 . . ?
C5 C6 H6 126.3 . . ?
Fe1 C6 H6 125.8 . . ?
C6 C7 C3 109.2(3) . . ?
C6 C7 Fe1 71.2(2) . . ?
C3 C7 Fe1 69.8(2) . . ?
C6 C7 H7 125.4 . . ?
C3 C7 H7 125.4 . . ?
Fe1 C7 H7 125.2 . . ?
C9 C8 C13 122.9(3) . . ?
C9 C8 O3 118.0(3) . . ?
C13 C8 O3 119.0(3) . . ?
C10 C9 C8 117.8(3) . . ?
C10 C9 C14 121.6(3) . . ?
C8 C9 C14 120.6(3) . . ?
C9 C10 C11 121.9(3) . . ?
C9 C10 H10 119.0 . . ?
C11 C10 H10 119.0 . . ?
C12 C11 C10 117.8(3) . . ?
C12 C11 C15 121.6(3) . . ?
C10 C11 C15 120.5(3) . . ?
C11 C12 C13 122.1(3) . . ?
C11 C12 H12 118.9 . . ?
C13 C12 H12 118.9 . . ?
C8 C13 C12 117.4(3) . . ?
C8 C13 C16 121.9(3) . . ?
C12 C13 C16 120.7(3) . . ?
C9 C14 H14A 109.5 . . ?
C9 C14 H14B 109.5 . . ?
H14A C14 H14B 109.5 . . ?
C9 C14 H14C 109.5 . . ?
H14A C14 H14C 109.5 . . ?
H14B C14 H14C 109.5 . . ?
C11 C15 H15A 109.5 . . ?
C11 C15 H15B 109.5 . . ?
H15A C15 H15B 109.5 . . ?
C11 C15 H15C 109.5 . . ?
H15A C15 H15C 109.5 . . ?
H15B C15 H15C 109.5 . . ?
C13 C16 H16A 109.5 . . ?
C13 C16 H16B 109.5 . . ?
H16A C16 H16B 109.5 . . ?
C13 C16 H16C 109.5 . . ?
H16A C16 H16C 109.5 . . ?
H16B C16 H16C 109.5 . . ?
O3 B1 Cl1 115.5(3) . . ?
O3 B1 Fe1 125.2(3) . . ?
Cl1 B1 Fe1 119.4(2) . . ?
C2 Fe1 C1 95.82(16) . . ?
C2 Fe1 B1 84.87(16) . . ?
C1 Fe1 B1 87.76(15) . . ?
C2 Fe1 C4 138.69(16) . . ?
C1 Fe1 C4 123.73(15) . . ?
B1 Fe1 C4 85.25(14) . . ?
C2 Fe1 C3 102.88(15) . . ?
C1 Fe1 C3 160.90(15) . . ?
B1 Fe1 C3 97.63(15) . . ?
C4 Fe1 C3 39.40(14) . . ?
C2 Fe1 C5 160.29(16) . . ?
C1 Fe1 C5 94.88(15) . . ?
B1 Fe1 C5 112.08(15) . . ?
C4 Fe1 C5 39.58(13) . . ?
C3 Fe1 C5 66.10(14) . . ?
C2 Fe1 C7 95.55(16) . . ?
C1 Fe1 C7 135.68(16) . . ?
B1 Fe1 C7 135.89(16) . . ?
C4 Fe1 C7 65.65(15) . . ?
C3 Fe1 C7 39.16(15) . . ?
C5 Fe1 C7 65.42(15) . . ?
C2 Fe1 C6 121.77(17) . . ?
C1 Fe1 C6 101.16(16) . . ?
B1 Fe1 C6 150.23(16) . . ?
C4 Fe1 C6 66.08(15) . . ?
C3 Fe1 C6 65.64(15) . . ?
C5 Fe1 C6 39.47(15) . . ?
C7 Fe1 C6 38.48(15) . . ?
B1 O3 C8 124.6(3) . . ?

loop_
_geom_bond_atom_site_label_1
_geom_bond_atom_site_label_2
_geom_bond_distance
_geom_bond_site_symmetry_2
_geom_bond_publ_flag
C1 O1 1.147(4) . ?
C1 Fe1 1.758(4) . ?
C2 O2 1.141(4) . ?
C2 Fe1 1.757(4) . ?
C3 C7 1.406(5) . ?
C3 C4 1.409(5) . ?
C3 Fe1 2.089(3) . ?
C3 H3 0.9500 . ?
C4 C5 1.415(5) . ?
C4 Fe1 2.089(3) . ?
C4 H4 0.9500 . ?
C5 C6 1.421(5) . ?
C5 Fe1 2.090(3) . ?
C5 H5 0.9500 . ?
C6 C7 1.392(5) . ?
C6 Fe1 2.118(3) . ?
C6 H6 0.9500 . ?
C7 Fe1 2.106(4) . ?
C7 H7 0.9500 . ?
C8 C9 1.386(5) . ?
C8 C13 1.386(5) . ?
C8 O3 1.410(4) . ?
C9 C10 1.385(5) . ?
C9 C14 1.507(5) . ?
C10 C11 1.396(5) . ?
C10 H10 0.9500 . ?
C11 C12 1.392(5) . ?
C11 C15 1.512(5) . ?
C12 C13 1.392(5) . ?
C12 H12 0.9500 . ?
C13 C16 1.514(5) . ?
C14 H14A 0.9800 . ?
C14 H14B 0.9800 . ?
C14 H14C 0.9800 . ?
C15 H15A 0.9800 . ?
C15 H15B 0.9800 . ?
C15 H15C 0.9800 . ?
C16 H16A 0.9800 . ?
C16 H16B 0.9800 . ?
C16 H16C 0.9800 . ?
B1 O3 1.350(4) . ?
B1 Cl1 1.816(4) . ?
B1 Fe1 1.977(4) . ?

loop_
_geom_torsion_atom_site_label_1
_geom_torsion_atom_site_label_2
_geom_torsion_atom_site_label_3
_geom_torsion_atom_site_label_4
_geom_torsion
_geom_torsion_site_symmetry_1
_geom_torsion_site_symmetry_2
_geom_torsion_site_symmetry_3
_geom_torsion_site_symmetry_4
_geom_torsion_publ_flag
C7 C3 C4 C5 0.9(4) . . . . ?
Fe1 C3 C4 C5 -60.6(2) . . . . ?
C7 C3 C4 Fe1 61.5(2) . . . . ?
C3 C4 C5 C6 -1.0(4) . . . . ?
Fe1 C4 C5 C6 -61.6(2) . . . . ?
C3 C4 C5 Fe1 60.6(2) . . . . ?
C4 C5 C6 C7 0.7(4) . . . . ?
Fe1 C5 C6 C7 -60.2(2) . . . . ?
C4 C5 C6 Fe1 60.9(2) . . . . ?
C5 C6 C7 C3 -0.2(4) . . . . ?
Fe1 C6 C7 C3 -59.7(2) . . . . ?
C5 C6 C7 Fe1 59.5(2) . . . . ?
C4 C3 C7 C6 -0.5(4) . . . . ?
Fe1 C3 C7 C6 60.6(3) . . . . ?
C4 C3 C7 Fe1 -61.0(2) . . . . ?
C13 C8 C9 C10 -2.4(5) . . . . ?
O3 C8 C9 C10 -179.2(3) . . . . ?
C13 C8 C9 C14 178.8(3) . . . . ?
O3 C8 C9 C14 2.0(5) . . . . ?
C8 C9 C10 C11 -0.1(5) . . . . ?
C14 C9 C10 C11 178.8(3) . . . . ?
C9 C10 C11 C12 2.1(5) . . . . ?
C9 C10 C11 C15 -177.9(3) . . . . ?
C10 C11 C12 C13 -1.8(5) . . . . ?
C15 C11 C12 C13 178.2(3) . . . . ?
C9 C8 C13 C12 2.6(5) . . . . ?
O3 C8 C13 C12 179.4(3) . . . . ?
C9 C8 C13 C16 -177.9(3) . . . . ?
O3 C8 C13 C16 -1.2(5) . . . . ?
C11 C12 C13 C8 -0.5(5) . . . . ?
C11 C12 C13 C16 -179.9(3) . . . . ?
O2 C2 Fe1 C1 -152(9) . . . . ?
O2 C2 Fe1 B1 -65(9) . . . . ?
O2 C2 Fe1 C4 12(9) . . . . ?
O2 C2 Fe1 C3 31(9) . . . . ?
O2 C2 Fe1 C5 85(9) . . . . ?
O2 C2 Fe1 C7 70(9) . . . . ?
O2 C2 Fe1 C6 101(9) . . . . ?
O1 C1 Fe1 C2 152(8) . . . . ?
O1 C1 Fe1 B1 67(8) . . . . ?
O1 C1 Fe1 C4 -15(8) . . . . ?
O1 C1 Fe1 C3 -40(8) . . . . ?
O1 C1 Fe1 C5 -45(8) . . . . ?
O1 C1 Fe1 C7 -104(8) . . . . ?
O1 C1 Fe1 C6 -84(8) . . . . ?
O3 B1 Fe1 C2 -117.0(3) . . . . ?
Cl1 B1 Fe1 C2 64.4(2) . . . . ?
O3 B1 Fe1 C1 -20.9(3) . . . . ?
Cl1 B1 Fe1 C1 160.4(2) . . . . ?
O3 B1 Fe1 C4 103.2(3) . . . . ?
Cl1 B1 Fe1 C4 -75.5(2) . . . . ?
O3 B1 Fe1 C3 140.7(3) . . . . ?
Cl1 B1 Fe1 C3 -38.0(2) . . . . ?
O3 B1 Fe1 C5 73.4(3) . . . . ?
Cl1 B1 Fe1 C5 -105.2(2) . . . . ?
O3 B1 Fe1 C7 150.3(3) . . . . ?
Cl1 B1 Fe1 C7 -28.3(3) . . . . ?
O3 B1 Fe1 C6 87.8(4) . . . . ?
Cl1 B1 Fe1 C6 -90.8(4) . . . . ?
C3 C4 Fe1 C2 31.4(3) . . . . ?
C5 C4 Fe1 C2 149.5(3) . . . . ?
C3 C4 Fe1 C1 -167.8(2) . . . . ?
C5 C4 Fe1 C1 -49.7(3) . . . . ?
C3 C4 Fe1 B1 108.1(2) . . . . ?
C5 C4 Fe1 B1 -133.8(2) . . . . ?
C5 C4 Fe1 C3 118.1(3) . . . . ?
C3 C4 Fe1 C5 -118.1(3) . . . . ?
C3 C4 Fe1 C7 -37.8(2) . . . . ?
C5 C4 Fe1 C7 80.3(2) . . . . ?
C3 C4 Fe1 C6 -80.1(2) . . . . ?
C5 C4 Fe1 C6 37.9(2) . . . . ?
C7 C3 Fe1 C2 82.9(2) . . . . ?
C4 C3 Fe1 C2 -159.3(2) . . . . ?
C7 C3 Fe1 C1 -85.2(5) . . . . ?
C4 C3 Fe1 C1 32.6(6) . . . . ?
C7 C3 Fe1 B1 169.3(2) . . . . ?
C4 C3 Fe1 B1 -72.9(2) . . . . ?
C7 C3 Fe1 C4 -117.8(3) . . . . ?
C7 C3 Fe1 C5 -79.8(2) . . . . ?
C4 C3 Fe1 C5 37.9(2) . . . . ?
C4 C3 Fe1 C7 117.8(3) . . . . ?
C7 C3 Fe1 C6 -36.4(2) . . . . ?
C4 C3 Fe1 C6 81.4(2) . . . . ?
C4 C5 Fe1 C2 -96.8(5) . . . . ?
C6 C5 Fe1 C2 21.0(5) . . . . ?
C4 C5 Fe1 C1 140.5(2) . . . . ?
C6 C5 Fe1 C1 -101.6(2) . . . . ?
C4 C5 Fe1 B1 50.9(2) . . . . ?
C6 C5 Fe1 B1 168.8(2) . . . . ?
C6 C5 Fe1 C4 117.9(3) . . . . ?
C4 C5 Fe1 C3 -37.8(2) . . . . ?
C6 C5 Fe1 C3 80.1(2) . . . . ?
C4 C5 Fe1 C7 -80.9(2) . . . . ?
C6 C5 Fe1 C7 37.0(2) . . . . ?
C4 C5 Fe1 C6 -117.9(3) . . . . ?
C6 C7 Fe1 C2 136.7(3) . . . . ?
C3 C7 Fe1 C2 -103.6(2) . . . . ?
C6 C7 Fe1 C1 32.5(3) . . . . ?
C3 C7 Fe1 C1 152.2(2) . . . . ?
C6 C7 Fe1 B1 -134.9(3) . . . . ?
C3 C7 Fe1 B1 -15.3(3) . . . . ?
C6 C7 Fe1 C4 -81.6(2) . . . . ?
C3 C7 Fe1 C4 38.1(2) . . . . ?
C6 C7 Fe1 C3 -119.7(3) . . . . ?
C6 C7 Fe1 C5 -37.9(2) . . . . ?
C3 C7 Fe1 C5 81.7(2) . . . . ?
C3 C7 Fe1 C6 119.7(3) . . . . ?
C7 C6 Fe1 C2 -53.4(3) . . . . ?
C5 C6 Fe1 C2 -171.8(2) . . . . ?
C7 C6 Fe1 C1 -157.5(2) . . . . ?
C5 C6 Fe1 C1 84.1(2) . . . . ?
C7 C6 Fe1 B1 97.2(4) . . . . ?
C5 C6 Fe1 B1 -21.3(4) . . . . ?
C7 C6 Fe1 C4 80.4(2) . . . . ?
C5 C6 Fe1 C4 -38.0(2) . . . . ?
C7 C6 Fe1 C3 37.0(2) . . . . ?
C5 C6 Fe1 C3 -81.4(2) . . . . ?
C7 C6 Fe1 C5 118.4(3) . . . . ?
C5 C6 Fe1 C7 -118.4(3) . . . . ?
Cl1 B1 O3 C8 -6.0(4) . . . . ?
Fe1 B1 O3 C8 175.3(2) . . . . ?
C9 C8 O3 B1 -95.9(4) . . . . ?
C13 C8 O3 B1 87.2(4) . . . . ?
